data_4344377
loop_
_publ_author_name
'Huan, G.'
'Greaney, M.'
'Greenblatt, M.'
'Tsai, P.-P.'

_publ_section_title
;
 Tl4 Re6 X12 (X= S, Se): Crystal growth, structure, and properties
;
_journal_name_full 'Inorganic Chemistry'
_journal_page_first 2448
_journal_page_last 2451
_journal_volume 28
_journal_year 1989
_chemical_formula_sum 'Re6 Se12 Tl4'
_chemical_name_systematic 'Tl4 Re6 Se12'
_space_group_IT_number 15
_symmetry_space_group_name_Hall '-C 2yc'
_symmetry_space_group_name_H-M 'C 1 2/c 1'
_cell_angle_alpha 90
_cell_angle_beta 90.71
_cell_angle_gamma 90
_cell_formula_units_Z 4
_cell_length_a 17.177
_cell_length_b 9.846
_cell_length_c 12.195
_cell_volume 2062.318
_citation_journal_id_ASTM INOCAJ
_cod_data_source_file Huan_INOCAJ_1989_982.cif
_cod_data_source_block Re6Se12Tl4
_cod_database_code 4344377

loop_
_symmetry_equiv_pos_as_xyz
x,y,z
-x,y,-z+1/2
-x,-y,-z
x,-y,z-1/2
x+1/2,y+1/2,z
-x+1/2,y+1/2,-z+1/2
-x+1/2,-y+1/2,-z
x+1/2,-y+1/2,z-1/2

loop_
_atom_site_label
_atom_site_type_symbol
_atom_site_fract_x
_atom_site_fract_y
_atom_site_fract_z
_atom_site_occupancy
_atom_site_U_iso_or_equiv
Se6 Se-2 0.6434 0.0866 0.1918 1 0.0
Re3 Re+3 0.79 0.3943 0.4193 1 0.0
Tl1 Tl+1 0 0.413 0.25 1 0.0
Se1 Se-2 0.8403 0.0843 0.6724 1 0.0
Se4 Se-2 0.5822 0.1362 0.4775 1 0.0
Tl3 Tl+1 0.6032 0.2514 0.985 1 0.0
Re1 Re+3 0.8403 0.1516 0.4748 1 0.0
Tl2 Tl+1 0 0.7841 0.25 1 0.0
Re2 Re+3 0.7058 0.1779 0.372 1 0.0
Se2 Se-2 0.744 0.4489 0.0697 1 0.0
Se5 Se-1 0.964 0.9751 0.917 1 0.0
Se3 Se-2 0.6684 0.2753 0.7229 1 0.0
